data_4025195
loop_
_publ_author_name
'Li-Xia Wang'
'De-Xian Wang'
'Zhi-Tang Huang'
'Mei-Xiang Wang'

_publ_section_title
;
 Synthesis and Highly Selective Bromination of Azacalix[4]pyrimidine
 Macrocycles
;
_journal_name_full 'Journal of Organic Chemistry'
_journal_page_first 741
_journal_page_last 747
_journal_paper_doi 10.1021/jo902245q
_journal_volume 75
_journal_year 2010
_chemical_formula_moiety 'C20 H17 Br3 N12'
_chemical_formula_sum 'C20 H17 Br3 N12'
_chemical_formula_weight 665.16
_chemical_name_systematic
; 
 ? 
;
_space_group_IT_number 2
_symmetry_cell_setting triclinic
_symmetry_space_group_name_Hall '-P 1'
_symmetry_space_group_name_H-M 'P -1'
_atom_sites_solution_hydrogens geom
_atom_sites_solution_primary direct
_atom_sites_solution_secondary difmap
_audit_creation_method SHELXL-97
_cell_angle_alpha 112.70(3)
_cell_angle_beta 100.32(3)
_cell_angle_gamma 101.42(3)
_cell_formula_units_Z 4
_cell_length_a 11.065(2)
_cell_length_b 14.930(3)
_cell_length_c 17.570(3)
_cell_measurement_reflns_used 473
_cell_measurement_temperature 173(2)
_cell_measurement_theta_max 27.48
_cell_measurement_theta_min 2.17
_cell_volume 2517.7(12)
_computing_cell_refinement 'CrystalClear (Rigaku Inc., 2008)'
_computing_data_collection 'CrystalClear (Rigaku Inc., 2008)'
_computing_data_reduction 'CrystalClear (Rigaku Inc., 2008)'
_computing_molecular_graphics 'XP in Siemens SHELXTL (Sheldrick, 1994)'
_computing_publication_material 'SHELX97 (Sheldrick, 1997)'
_computing_structure_refinement 'SHELXL-97 (Sheldrick, 1997)'
_computing_structure_solution 'SHELXS-97 (Sheldrick, 1990)'
_diffrn_ambient_temperature 173(2)
_diffrn_measured_fraction_theta_full 0.995
_diffrn_measured_fraction_theta_max 0.995
_diffrn_measurement_device_type 'Saturn724+ CCD'
_diffrn_measurement_method '\w scans at fixed \c = 45\%'
_diffrn_radiation_monochromator graphite
_diffrn_radiation_source 'sealed tube'
_diffrn_radiation_type MoK\a
_diffrn_radiation_wavelength 0.71073
_diffrn_reflns_av_R_equivalents 0.0536
_diffrn_reflns_av_sigmaI/netI 0.0593
_diffrn_reflns_limit_h_max 14
_diffrn_reflns_limit_h_min -14
_diffrn_reflns_limit_k_max 18
_diffrn_reflns_limit_k_min -19
_diffrn_reflns_limit_l_max 22
_diffrn_reflns_limit_l_min -21
_diffrn_reflns_number 30964
_diffrn_reflns_theta_full 27.47
_diffrn_reflns_theta_max 27.47
_diffrn_reflns_theta_min 2.65
_exptl_absorpt_coefficient_mu 4.842
_exptl_absorpt_correction_T_max 0.7938
_exptl_absorpt_correction_T_min 0.6980
_exptl_absorpt_correction_type numerical
_exptl_absorpt_process_details 'CrystalClear (Rigaku Inc., 2008)'
_exptl_crystal_colour colorless
_exptl_crystal_density_diffrn 1.755
_exptl_crystal_density_method 'not measured'
_exptl_crystal_description plate
_exptl_crystal_F_000 1304
_exptl_crystal_size_max 0.08
_exptl_crystal_size_mid 0.07
_exptl_crystal_size_min 0.05
_refine_diff_density_max 1.531
_refine_diff_density_min -0.784
_refine_diff_density_rms 0.118
_refine_ls_extinction_method none
_refine_ls_goodness_of_fit_ref 1.094
_refine_ls_hydrogen_treatment constr
_refine_ls_matrix_type full
_refine_ls_number_parameters 642
_refine_ls_number_reflns 11480
_refine_ls_number_restraints 1
_refine_ls_restrained_S_all 1.096
_refine_ls_R_factor_all 0.0644
_refine_ls_R_factor_gt 0.0532
_refine_ls_shift/su_max 0.001
_refine_ls_shift/su_mean 0.000
_refine_ls_structure_factor_coef Fsqd
_refine_ls_weighting_details 'calc w=1/[\s^2^(Fo^2^)+(0.0486P)^2^+5.1156P] where P=(Fo^2^+2Fc^2^)/3'
_refine_ls_weighting_scheme calc
_refine_ls_wR_factor_gt 0.1244
_refine_ls_wR_factor_ref 0.1306
_reflns_number_gt 9847
_reflns_number_total 11480
_reflns_threshold_expression >2sigma(I)
_cod_data_source_file jo902245q_si_003.cif
_cod_data_source_block a
_cod_depositor_comments
;
The following automatic conversions were performed:

'_exptl_absorpt_correction_type' value 'Numerical' changed to
'numerical' according to the built-in table from CIF Core dictionary
named 'cif_core.dic' version 2.4.1 from 2010-06-29.

Automatic conversion script
Id: cif_fix_values 1646 2011-03-28 12:23:43Z adriana 
;
_cod_original_cell_volume 2517.7(9)
_cod_database_code 4025195

loop_
_symmetry_equiv_pos_as_xyz
'x, y, z'
'-x, -y, -z'

loop_
_atom_site_label
_atom_site_type_symbol
_atom_site_fract_x
_atom_site_fract_y
_atom_site_fract_z
_atom_site_U_iso_or_equiv
_atom_site_adp_type
_atom_site_occupancy
_atom_site_symmetry_multiplicity
_atom_site_calc_flag
_atom_site_refinement_flags
_atom_site_disorder_assembly
_atom_site_disorder_group
Br1 Br 0.84850(4) 0.12442(3) -0.02018(3) 0.02756(11) Uani 1 1 d . . .
Br2 Br 0.89050(4) 0.35663(3) 0.24791(3) 0.02896(12) Uani 1 1 d . . .
Br3 Br 0.93835(4) 0.04258(3) 0.15949(3) 0.02848(12) Uani 1 1 d . . .
Br4 Br 0.23305(5) 0.49463(4) 0.24058(3) 0.03337(13) Uani 1 1 d . . .
Br5 Br 0.33960(5) 0.80788(4) 0.43206(4) 0.03116(17) Uani 0.8829(16) 1 d PD A 1
Br5' Br 0.5803(5) 0.7619(3) 0.3784(3) 0.0394(14) Uani 0.1171(16) 1 d PD A 2
Br6 Br 0.24950(5) 0.67176(4) 0.14712(3) 0.03362(13) Uani 1 1 d . . .
N1 N 1.2784(4) 0.1088(3) 0.0986(3) 0.0268(8) Uani 1 1 d . . .
N2 N 1.2202(3) 0.1691(3) -0.0059(2) 0.0245(8) Uani 1 1 d . . .
N3 N 1.0303(4) 0.4278(3) 0.0598(2) 0.0248(8) Uani 1 1 d . . .
N4 N 0.8209(3) 0.4146(3) 0.0797(2) 0.0249(8) Uani 1 1 d . . .
N5 N 0.5732(3) 0.1235(3) 0.0748(2) 0.0254(8) Uani 1 1 d . . .
N6 N 0.6382(3) 0.0825(3) 0.1912(3) 0.0267(8) Uani 1 1 d . . .
N7 N 1.0261(4) 0.2778(3) 0.3999(3) 0.0322(9) Uani 1 1 d . . .
N8 N 1.2216(4) 0.2792(3) 0.3605(3) 0.0338(9) Uani 1 1 d . . .
N9 N 1.1117(4) 0.2905(3) 0.0149(3) 0.0264(8) Uani 1 1 d . . .
N10 N 0.6863(3) 0.2632(3) 0.0640(2) 0.0229(8) Uani 1 1 d . . .
N11 N 0.8267(3) 0.1779(3) 0.3023(2) 0.0264(8) Uani 1 1 d . . .
N12 N 1.2301(4) 0.1665(3) 0.2279(3) 0.0294(9) Uani 1 1 d . . .
N13 N 0.5758(4) 0.6326(3) 0.1252(3) 0.0363(10) Uani 1 1 d . . .
N14 N 0.5623(4) 0.4992(4) 0.1690(3) 0.0391(10) Uani 1 1 d . . .
N15 N 0.5484(4) 0.5819(4) 0.4447(3) 0.0353(10) Uani 1 1 d . . .
N16 N 0.3770(4) 0.6220(3) 0.5041(3) 0.0321(9) Uani 1 1 d . . .
N17 N -0.0104(4) 0.5897(3) 0.3297(3) 0.0340(9) Uani 1 1 d . . .
N18 N -0.0223(4) 0.6976(3) 0.2580(3) 0.0361(10) Uani 1 1 d . . .
N19 N 0.3389(4) 0.9621(3) 0.3363(3) 0.0344(10) Uani 1 1 d . . .
N20 N 0.5356(4) 0.9396(3) 0.3061(3) 0.0318(9) Uani 1 1 d . . .
N21 N 0.5252(4) 0.5147(3) 0.2976(3) 0.0337(10) Uani 1 1 d . . .
N22 N 0.1776(4) 0.6035(3) 0.4208(3) 0.0273(8) Uani 1 1 d . . .
N23 N 0.1506(4) 0.8274(3) 0.2791(3) 0.0308(9) Uani 1 1 d . . .
N24 N 0.5525(4) 0.7883(3) 0.2092(3) 0.0300(9) Uani 1 1 d . . .
C1 C 1.2144(4) 0.1644(3) 0.1471(3) 0.0244(9) Uani 1 1 d . . .
C2 C 1.2757(4) 0.1146(4) 0.0254(3) 0.0269(10) Uani 1 1 d . . .
H2A H 1.3193 0.0747 -0.0096 0.032 Uiso 1 1 calc R . .
C3 C 1.1569(4) 0.2245(3) 0.0436(3) 0.0239(9) Uani 1 1 d . . .
C4 C 1.1469(4) 0.2219(3) 0.1198(3) 0.0236(9) Uani 1 1 d . . .
H4A H 1.0969 0.2571 0.1521 0.028 Uiso 1 1 calc R . .
C5 C 1.0127(4) 0.3286(3) 0.0383(3) 0.0214(9) Uani 1 1 d . . .
C6 C 0.9322(4) 0.4633(3) 0.0756(3) 0.0241(9) Uani 1 1 d . . .
H6A H 0.9428 0.5319 0.0852 0.029 Uiso 1 1 calc R . .
C7 C 0.8046(4) 0.3167(3) 0.0612(3) 0.0209(9) Uani 1 1 d . . .
C8 C 0.8948(4) 0.2679(3) 0.0343(3) 0.0223(9) Uani 1 1 d . . .
C9 C 0.6788(4) 0.2034(3) 0.1075(3) 0.0221(9) Uani 1 1 d . . .
C10 C 0.5577(4) 0.0698(4) 0.1196(3) 0.0270(10) Uani 1 1 d . . .
H10A H 0.4798 0.0161 0.0977 0.032 Uiso 1 1 calc R . .
C11 C 0.7453(4) 0.1611(3) 0.2240(3) 0.0235(9) Uani 1 1 d . . .
C12 C 0.7675(4) 0.2267(3) 0.1856(3) 0.0234(9) Uani 1 1 d . . .
C13 C 0.9591(4) 0.2091(4) 0.3197(3) 0.0258(9) Uani 1 1 d . . .
C14 C 1.1534(5) 0.3079(4) 0.4158(3) 0.0351(11) Uani 1 1 d . . .
H14A H 1.2008 0.3552 0.4731 0.042 Uiso 1 1 calc R . .
C15 C 1.1561(4) 0.2064(4) 0.2823(3) 0.0264(10) Uani 1 1 d . . .
C16 C 1.0238(4) 0.1649(3) 0.2594(3) 0.0239(9) Uani 1 1 d . . .
C17 C 1.1968(5) 0.3435(4) -0.0201(4) 0.0409(13) Uani 1 1 d . . .
H17A H 1.1453 0.3457 -0.0705 0.061 Uiso 1 1 calc R . .
H17B H 1.2594 0.3071 -0.0368 0.061 Uiso 1 1 calc R . .
H17C H 1.2422 0.4130 0.0239 0.061 Uiso 1 1 calc R . .
C18 C 0.5696(5) 0.2619(4) 0.0100(4) 0.0370(12) Uani 1 1 d . . .
H18A H 0.4947 0.2224 0.0177 0.056 Uiso 1 1 calc R . .
H18B H 0.5695 0.2308 -0.0504 0.056 Uiso 1 1 calc R . .
H18C H 0.5656 0.3316 0.0262 0.056 Uiso 1 1 calc R . .
C19 C 0.7680(5) 0.1713(4) 0.3691(3) 0.0396(13) Uani 1 1 d . . .
H19A H 0.8354 0.1845 0.4200 0.059 Uiso 1 1 calc R . .
H19B H 0.7084 0.1032 0.3474 0.059 Uiso 1 1 calc R . .
H19C H 0.7211 0.2219 0.3846 0.059 Uiso 1 1 calc R . .
C20 C 1.3414(5) 0.1407(5) 0.2639(4) 0.0449(14) Uani 1 1 d . . .
H20A H 1.3844 0.1139 0.2195 0.067 Uiso 1 1 calc R . .
H20B H 1.3123 0.0892 0.2835 0.067 Uiso 1 1 calc R . .
H20C H 1.4017 0.2017 0.3125 0.067 Uiso 1 1 calc R . .
C21 C 0.5465(4) 0.6884(4) 0.1962(3) 0.0273(10) Uani 1 1 d . A .
C22 C 0.5805(5) 0.5417(5) 0.1166(4) 0.0410(13) Uani 1 1 d . . .
H22A H 0.5995 0.5013 0.0660 0.049 Uiso 1 1 calc R . .
C23 C 0.5334(4) 0.5554(4) 0.2392(3) 0.0285(10) Uani 1 1 d . A .
C24 C 0.5234(5) 0.6528(4) 0.2552(3) 0.0294(10) Uani 1 1 d D . .
H24A H 0.5016 0.6925 0.3048 0.035 Uiso 0.8829(16) 1 calc PR A 1
C25 C 0.4729(5) 0.5541(4) 0.3660(3) 0.0312(11) Uani 1 1 d . . .
C26 C 0.4937(5) 0.6124(4) 0.5090(4) 0.0359(12) Uani 1 1 d . . .
H26A H 0.5454 0.6290 0.5647 0.043 Uiso 1 1 calc R . .
C27 C 0.3016(4) 0.5957(4) 0.4258(3) 0.0269(10) Uani 1 1 d . . .
C28 C 0.3462(4) 0.5564(3) 0.3527(3) 0.0262(10) Uani 1 1 d . . .
C29 C 0.1150(4) 0.6370(3) 0.3661(3) 0.0254(9) Uani 1 1 d . A .
C30 C -0.0718(5) 0.6245(4) 0.2788(4) 0.0398(13) Uani 1 1 d . . .
H30A H -0.1617 0.5927 0.2546 0.048 Uiso 1 1 calc R . .
C31 C 0.1037(4) 0.7473(4) 0.2965(3) 0.0298(10) Uani 1 1 d . A .
C32 C 0.1748(4) 0.7207(4) 0.3546(3) 0.0278(10) Uani 1 1 d D . .
H32A H 0.2618 0.7587 0.3854 0.033 Uiso 0.1171(16) 1 calc PR A 2
C33 C 0.2825(5) 0.8630(4) 0.2854(3) 0.0306(10) Uani 1 1 d . . .
C34 C 0.4618(5) 0.9946(4) 0.3425(3) 0.0356(11) Uani 1 1 d . . .
H34A H 0.5027 1.0652 0.3767 0.043 Uiso 1 1 calc R . .
C35 C 0.4774(4) 0.8411(4) 0.2522(3) 0.0276(10) Uani 1 1 d . . .
C36 C 0.3446(4) 0.8004(4) 0.2368(3) 0.0260(10) Uani 1 1 d . . .
C37 C 0.5810(9) 0.4326(6) 0.2923(5) 0.081(3) Uani 1 1 d . . .
H37A H 0.6133 0.4120 0.2416 0.122 Uiso 1 1 calc R . .
H37B H 0.5152 0.3745 0.2874 0.122 Uiso 1 1 calc R . .
H37C H 0.6520 0.4560 0.3442 0.122 Uiso 1 1 calc R . .
C38 C 0.1044(5) 0.5606(4) 0.4673(3) 0.0328(11) Uani 1 1 d . . .
H38A H 0.0193 0.5712 0.4591 0.049 Uiso 1 1 calc R . .
H38B H 0.1504 0.5943 0.5287 0.049 Uiso 1 1 calc R . .
H38C H 0.0946 0.4876 0.4449 0.049 Uiso 1 1 calc R . .
C39 C 0.0631(5) 0.8711(5) 0.2422(4) 0.0480(15) Uani 1 1 d . . .
H39A H -0.0248 0.8411 0.2410 0.072 Uiso 1 1 calc R . .
H39B H 0.0667 0.8568 0.1834 0.072 Uiso 1 1 calc R . .
H39C H 0.0886 0.9448 0.2772 0.072 Uiso 1 1 calc R . .
C40 C 0.6695(5) 0.8480(4) 0.2016(4) 0.0414(13) Uani 1 1 d . . .
H40A H 0.6631 0.9162 0.2124 0.062 Uiso 1 1 calc R . .
H40B H 0.6780 0.8141 0.1436 0.062 Uiso 1 1 calc R . .
H40C H 0.7450 0.8535 0.2439 0.062 Uiso 1 1 calc R . .

loop_
_atom_site_aniso_label
_atom_site_aniso_U_11
_atom_site_aniso_U_22
_atom_site_aniso_U_33
_atom_site_aniso_U_23
_atom_site_aniso_U_13
_atom_site_aniso_U_12
Br1 0.0287(2) 0.0206(2) 0.0322(3) 0.0094(2) 0.00967(19) 0.00811(18)
Br2 0.0272(2) 0.0237(2) 0.0302(3) 0.0111(2) 0.00312(19) 0.00119(18)
Br3 0.0280(2) 0.0249(2) 0.0278(2) 0.0074(2) 0.00548(19) 0.00862(18)
Br4 0.0319(2) 0.0327(3) 0.0275(3) 0.0085(2) 0.0060(2) 0.0044(2)
Br5 0.0270(3) 0.0288(3) 0.0310(3) 0.0139(2) 0.0015(2) -0.0015(2)
Br5' 0.056(3) 0.028(2) 0.030(2) 0.0133(19) 0.010(2) 0.005(2)
Br6 0.0297(2) 0.0352(3) 0.0293(3) 0.0110(2) 0.0051(2) 0.0046(2)
N1 0.0229(18) 0.023(2) 0.032(2) 0.0102(18) 0.0052(16) 0.0091(15)
N2 0.0203(17) 0.0241(19) 0.027(2) 0.0094(17) 0.0059(15) 0.0065(15)
N3 0.0258(19) 0.0224(19) 0.030(2) 0.0142(17) 0.0098(16) 0.0076(15)
N4 0.0232(18) 0.025(2) 0.031(2) 0.0157(18) 0.0092(16) 0.0087(15)
N5 0.0204(17) 0.0239(19) 0.030(2) 0.0104(17) 0.0052(16) 0.0064(15)
N6 0.0210(18) 0.027(2) 0.032(2) 0.0141(18) 0.0066(16) 0.0052(15)
N7 0.029(2) 0.034(2) 0.030(2) 0.0105(19) 0.0057(17) 0.0117(18)
N8 0.025(2) 0.037(2) 0.030(2) 0.008(2) 0.0033(17) 0.0094(18)
N9 0.0256(19) 0.028(2) 0.036(2) 0.0178(18) 0.0165(17) 0.0133(16)
N10 0.0168(16) 0.0241(19) 0.029(2) 0.0132(17) 0.0051(15) 0.0070(14)
N11 0.0220(18) 0.032(2) 0.028(2) 0.0156(18) 0.0079(16) 0.0058(16)
N12 0.0247(19) 0.038(2) 0.034(2) 0.021(2) 0.0088(17) 0.0163(17)
N13 0.040(2) 0.044(3) 0.033(2) 0.019(2) 0.017(2) 0.019(2)
N14 0.046(3) 0.043(3) 0.041(3) 0.021(2) 0.023(2) 0.024(2)
N15 0.030(2) 0.047(3) 0.038(2) 0.027(2) 0.0107(19) 0.0139(19)
N16 0.034(2) 0.033(2) 0.031(2) 0.0168(19) 0.0097(18) 0.0057(18)
N17 0.026(2) 0.032(2) 0.043(3) 0.018(2) 0.0083(18) 0.0031(17)
N18 0.023(2) 0.041(3) 0.043(3) 0.019(2) 0.0072(18) 0.0064(18)
N19 0.034(2) 0.028(2) 0.044(3) 0.017(2) 0.0109(19) 0.0110(18)
N20 0.031(2) 0.026(2) 0.037(2) 0.0158(19) 0.0091(18) 0.0042(17)
N21 0.037(2) 0.040(2) 0.045(3) 0.028(2) 0.025(2) 0.025(2)
N22 0.0250(19) 0.031(2) 0.031(2) 0.0168(18) 0.0128(17) 0.0059(16)
N23 0.0243(19) 0.038(2) 0.041(2) 0.025(2) 0.0129(18) 0.0129(17)
N24 0.026(2) 0.032(2) 0.037(2) 0.019(2) 0.0135(17) 0.0081(17)
C1 0.019(2) 0.023(2) 0.028(2) 0.009(2) 0.0038(17) 0.0044(17)
C2 0.020(2) 0.027(2) 0.034(3) 0.010(2) 0.0098(19) 0.0099(18)
C3 0.019(2) 0.021(2) 0.032(3) 0.012(2) 0.0063(18) 0.0056(17)
C4 0.023(2) 0.023(2) 0.029(2) 0.013(2) 0.0121(18) 0.0107(17)
C5 0.023(2) 0.025(2) 0.020(2) 0.0128(19) 0.0073(17) 0.0097(17)
C6 0.027(2) 0.021(2) 0.027(2) 0.014(2) 0.0058(18) 0.0077(18)
C7 0.021(2) 0.023(2) 0.022(2) 0.0120(19) 0.0054(17) 0.0089(17)
C8 0.023(2) 0.022(2) 0.024(2) 0.0119(19) 0.0050(17) 0.0099(17)
C9 0.021(2) 0.023(2) 0.023(2) 0.0096(19) 0.0085(17) 0.0082(17)
C10 0.023(2) 0.025(2) 0.036(3) 0.015(2) 0.012(2) 0.0094(18)
C11 0.022(2) 0.024(2) 0.029(2) 0.014(2) 0.0094(18) 0.0091(17)
C12 0.0183(19) 0.018(2) 0.029(2) 0.0056(19) 0.0065(18) 0.0058(16)
C13 0.026(2) 0.027(2) 0.028(2) 0.016(2) 0.0056(19) 0.0095(19)
C14 0.029(2) 0.037(3) 0.027(3) 0.006(2) -0.001(2) 0.009(2)
C15 0.024(2) 0.032(3) 0.028(2) 0.016(2) 0.0079(19) 0.0113(19)
C16 0.023(2) 0.023(2) 0.021(2) 0.0074(19) 0.0011(17) 0.0074(17)
C17 0.039(3) 0.048(3) 0.064(4) 0.041(3) 0.033(3) 0.021(3)
C18 0.026(2) 0.040(3) 0.045(3) 0.026(3) -0.003(2) 0.006(2)
C19 0.037(3) 0.047(3) 0.029(3) 0.016(3) 0.013(2) 0.000(2)
C20 0.043(3) 0.069(4) 0.042(3) 0.032(3) 0.015(3) 0.037(3)
C21 0.025(2) 0.032(3) 0.026(2) 0.014(2) 0.0082(19) 0.0086(19)
C22 0.049(3) 0.053(4) 0.037(3) 0.024(3) 0.024(3) 0.029(3)
C23 0.023(2) 0.032(3) 0.032(3) 0.014(2) 0.0079(19) 0.0091(19)
C24 0.033(2) 0.034(3) 0.026(2) 0.013(2) 0.015(2) 0.014(2)
C25 0.031(2) 0.034(3) 0.037(3) 0.021(2) 0.014(2) 0.011(2)
C26 0.034(3) 0.040(3) 0.037(3) 0.023(3) 0.004(2) 0.010(2)
C27 0.026(2) 0.025(2) 0.030(3) 0.013(2) 0.0088(19) 0.0057(18)
C28 0.027(2) 0.021(2) 0.033(3) 0.014(2) 0.0087(19) 0.0048(18)
C29 0.025(2) 0.022(2) 0.028(2) 0.009(2) 0.0109(19) 0.0065(18)
C30 0.024(2) 0.039(3) 0.051(3) 0.016(3) 0.009(2) 0.005(2)
C31 0.027(2) 0.033(3) 0.034(3) 0.016(2) 0.013(2) 0.010(2)
C32 0.020(2) 0.027(2) 0.033(3) 0.012(2) 0.0068(19) 0.0035(18)
C33 0.027(2) 0.034(3) 0.036(3) 0.022(2) 0.007(2) 0.010(2)
C34 0.037(3) 0.029(3) 0.041(3) 0.017(2) 0.010(2) 0.005(2)
C35 0.025(2) 0.032(3) 0.030(3) 0.019(2) 0.0067(19) 0.0077(19)
C36 0.027(2) 0.028(2) 0.026(2) 0.017(2) 0.0045(18) 0.0054(19)
C37 0.134(7) 0.097(6) 0.106(6) 0.084(6) 0.090(6) 0.096(6)
C38 0.035(3) 0.035(3) 0.036(3) 0.020(2) 0.020(2) 0.009(2)
C39 0.035(3) 0.056(4) 0.073(4) 0.046(4) 0.014(3) 0.020(3)
C40 0.033(3) 0.043(3) 0.052(3) 0.023(3) 0.022(3) 0.007(2)

loop_
_atom_type_symbol
_atom_type_description
_atom_type_scat_dispersion_real
_atom_type_scat_dispersion_imag
_atom_type_scat_source
C C 0.0033 0.0016 'International Tables Vol C Tables 4.2.6.8 and 6.1.1.4'
H H 0.0000 0.0000 'International Tables Vol C Tables 4.2.6.8 and 6.1.1.4'
Br Br -0.2901 2.4595 'International Tables Vol C Tables 4.2.6.8 and 6.1.1.4'
N N 0.0061 0.0033 'International Tables Vol C Tables 4.2.6.8 and 6.1.1.4'

loop_
_geom_angle_atom_site_label_1
_geom_angle_atom_site_label_2
_geom_angle_atom_site_label_3
_geom_angle
_geom_angle_site_symmetry_1
_geom_angle_site_symmetry_3
_geom_angle_publ_flag
C2 N1 C1 115.3(4) . . ?
C2 N2 C3 115.3(4) . . ?
C6 N3 C5 116.9(4) . . ?
C6 N4 C7 115.4(4) . . ?
C10 N5 C9 117.0(4) . . ?
C10 N6 C11 116.0(4) . . ?
C14 N7 C13 116.6(4) . . ?
C14 N8 C15 116.1(4) . . ?
C5 N9 C3 123.2(4) . . ?
C5 N9 C17 117.7(4) . . ?
C3 N9 C17 116.7(4) . . ?
C9 N10 C7 122.5(3) . . ?
C9 N10 C18 119.5(4) . . ?
C7 N10 C18 117.5(4) . . ?
C13 N11 C11 121.5(4) . . ?
C13 N11 C19 120.2(4) . . ?
C11 N11 C19 118.0(4) . . ?
C1 N12 C15 123.0(4) . . ?
C1 N12 C20 118.6(4) . . ?
C15 N12 C20 117.8(4) . . ?
C22 N13 C21 115.0(4) . . ?
C22 N14 C23 115.5(5) . . ?
C25 N15 C26 115.6(4) . . ?
C26 N16 C27 116.9(4) . . ?
C29 N17 C30 115.8(4) . . ?
C30 N18 C31 116.1(4) . . ?
C34 N19 C33 115.0(4) . . ?
C34 N20 C35 117.1(4) . . ?
C23 N21 C25 122.4(4) . . ?
C23 N21 C37 119.5(4) . . ?
C25 N21 C37 117.9(4) . . ?
C29 N22 C27 123.3(4) . . ?
C29 N22 C38 118.8(4) . . ?
C27 N22 C38 117.3(4) . . ?
C31 N23 C33 122.3(4) . . ?
C31 N23 C39 120.6(4) . . ?
C33 N23 C39 116.6(4) . . ?
C35 N24 C21 122.7(4) . . ?
C35 N24 C40 117.5(4) . . ?
C21 N24 C40 116.9(4) . . ?
N1 C1 N12 114.5(4) . . ?
N1 C1 C4 122.0(4) . . ?
N12 C1 C4 123.3(4) . . ?
N1 C2 N2 128.5(4) . . ?
N1 C2 H2A 115.8 . . ?
N2 C2 H2A 115.8 . . ?
N2 C3 C4 122.3(4) . . ?
N2 C3 N9 114.7(4) . . ?
C4 C3 N9 122.8(4) . . ?
C3 C4 C1 116.4(4) . . ?
C3 C4 H4A 121.8 . . ?
C1 C4 H4A 121.8 . . ?
N3 C5 N9 116.3(4) . . ?
N3 C5 C8 119.9(4) . . ?
N9 C5 C8 123.6(4) . . ?
N3 C6 N4 127.8(4) . . ?
N3 C6 H6A 116.1 . . ?
N4 C6 H6A 116.1 . . ?
N4 C7 C8 122.0(4) . . ?
N4 C7 N10 116.3(4) . . ?
C8 C7 N10 121.6(4) . . ?
C7 C8 C5 117.4(4) . . ?
C7 C8 Br1 120.1(3) . . ?
C5 C8 Br1 122.0(3) . . ?
N5 C9 N10 115.7(4) . . ?
N5 C9 C12 119.9(4) . . ?
N10 C9 C12 124.2(4) . . ?
N6 C10 N5 127.6(4) . . ?
N6 C10 H10A 116.2 . . ?
N5 C10 H10A 116.2 . . ?
N6 C11 C12 121.2(4) . . ?
N6 C11 N11 115.9(4) . . ?
C12 C11 N11 122.6(4) . . ?
C11 C12 C9 118.0(4) . . ?
C11 C12 Br2 120.5(3) . . ?
C9 C12 Br2 120.1(3) . . ?
N7 C13 N11 117.1(4) . . ?
N7 C13 C16 120.1(4) . . ?
N11 C13 C16 122.5(4) . . ?
N8 C14 N7 127.3(5) . . ?
N8 C14 H14A 116.3 . . ?
N7 C14 H14A 116.3 . . ?
N8 C15 C16 121.8(4) . . ?
N8 C15 N12 115.9(4) . . ?
C16 C15 N12 121.9(4) . . ?
C15 C16 C13 117.3(4) . . ?
C15 C16 Br3 120.9(3) . . ?
C13 C16 Br3 121.1(3) . . ?
N9 C17 H17A 109.5 . . ?
N9 C17 H17B 109.5 . . ?
H17A C17 H17B 109.5 . . ?
N9 C17 H17C 109.5 . . ?
H17A C17 H17C 109.5 . . ?
H17B C17 H17C 109.5 . . ?
N10 C18 H18A 109.5 . . ?
N10 C18 H18B 109.5 . . ?
H18A C18 H18B 109.5 . . ?
N10 C18 H18C 109.5 . . ?
H18A C18 H18C 109.5 . . ?
H18B C18 H18C 109.5 . . ?
N11 C19 H19A 109.5 . . ?
N11 C19 H19B 109.5 . . ?
H19A C19 H19B 109.5 . . ?
N11 C19 H19C 109.5 . . ?
H19A C19 H19C 109.5 . . ?
H19B C19 H19C 109.5 . . ?
N12 C20 H20A 109.5 . . ?
N12 C20 H20B 109.5 . . ?
H20A C20 H20B 109.5 . . ?
N12 C20 H20C 109.5 . . ?
H20A C20 H20C 109.5 . . ?
H20B C20 H20C 109.5 . . ?
N13 C21 C24 122.1(5) . . ?
N13 C21 N24 115.0(4) . . ?
C24 C21 N24 122.7(4) . . ?
N13 C22 N14 128.8(5) . . ?
N13 C22 H22A 115.6 . . ?
N14 C22 H22A 115.6 . . ?
N14 C23 N21 115.5(4) . . ?
N14 C23 C24 121.3(4) . . ?
N21 C23 C24 123.0(4) . . ?
C21 C24 C23 117.2(4) . . ?
C21 C24 Br5' 114.1(4) . . ?
C23 C24 Br5' 119.1(4) . . ?
C21 C24 H24A 121.4 . . ?
C23 C24 H24A 121.4 . . ?
Br5' C24 H24A 30.8 . . ?
N15 C25 C28 121.4(5) . . ?
N15 C25 N21 116.3(4) . . ?
C28 C25 N21 122.0(5) . . ?
N16 C26 N15 127.8(5) . . ?
N16 C26 H26A 116.1 . . ?
N15 C26 H26A 116.1 . . ?
N16 C27 N22 116.6(4) . . ?
N16 C27 C28 120.2(4) . . ?
N22 C27 C28 123.1(4) . . ?
C25 C28 C27 117.8(4) . . ?
C25 C28 Br4 120.5(4) . . ?
C27 C28 Br4 121.2(3) . . ?
N17 C29 N22 115.9(4) . . ?
N17 C29 C32 120.8(4) . . ?
N22 C29 C32 123.1(4) . . ?
N18 C30 N17 128.2(5) . . ?
N18 C30 H30A 115.9 . . ?
N17 C30 H30A 115.9 . . ?
N18 C31 N23 115.2(4) . . ?
N18 C31 C32 120.0(4) . . ?
N23 C31 C32 124.6(4) . . ?
C29 C32 C31 118.7(4) . . ?
C29 C32 Br5 118.7(4) . . ?
C31 C32 Br5 121.8(4) . . ?
C29 C32 H32A 120.7 . . ?
C31 C32 H32A 120.7 . . ?
Br5 C32 H32A 9.3 . . ?
N19 C33 C36 122.8(4) . . ?
N19 C33 N23 115.3(4) . . ?
C36 C33 N23 121.7(5) . . ?
N19 C34 N20 127.6(5) . . ?
N19 C34 H34A 116.2 . . ?
N20 C34 H34A 116.2 . . ?
N20 C35 N24 116.2(4) . . ?
N20 C35 C36 119.7(4) . . ?
N24 C35 C36 123.9(4) . . ?
C33 C36 C35 117.1(4) . . ?
C33 C36 Br6 120.2(4) . . ?
C35 C36 Br6 122.4(4) . . ?
N21 C37 H37A 109.5 . . ?
N21 C37 H37B 109.5 . . ?
H37A C37 H37B 109.5 . . ?
N21 C37 H37C 109.5 . . ?
H37A C37 H37C 109.5 . . ?
H37B C37 H37C 109.5 . . ?
N22 C38 H38A 109.5 . . ?
N22 C38 H38B 109.5 . . ?
H38A C38 H38B 109.5 . . ?
N22 C38 H38C 109.5 . . ?
H38A C38 H38C 109.5 . . ?
H38B C38 H38C 109.5 . . ?
N23 C39 H39A 109.5 . . ?
N23 C39 H39B 109.5 . . ?
H39A C39 H39B 109.5 . . ?
N23 C39 H39C 109.5 . . ?
H39A C39 H39C 109.5 . . ?
H39B C39 H39C 109.5 . . ?
N24 C40 H40A 109.5 . . ?
N24 C40 H40B 109.5 . . ?
H40A C40 H40B 109.5 . . ?
N24 C40 H40C 109.5 . . ?
H40A C40 H40C 109.5 . . ?
H40B C40 H40C 109.5 . . ?

loop_
_geom_bond_atom_site_label_1
_geom_bond_atom_site_label_2
_geom_bond_distance
_geom_bond_site_symmetry_2
_geom_bond_publ_flag
Br1 C8 1.891(4) . ?
Br2 C12 1.896(4) . ?
Br3 C16 1.886(5) . ?
Br4 C28 1.886(5) . ?
Br5 C32 1.917(5) . ?
Br5' C24 2.030(6) . ?
Br6 C36 1.883(5) . ?
N1 C2 1.318(6) . ?
N1 C1 1.349(6) . ?
N2 C2 1.328(6) . ?
N2 C3 1.350(6) . ?
N3 C6 1.326(5) . ?
N3 C5 1.342(6) . ?
N4 C6 1.331(5) . ?
N4 C7 1.334(6) . ?
N5 C10 1.331(6) . ?
N5 C9 1.341(6) . ?
N6 C10 1.326(6) . ?
N6 C11 1.341(6) . ?
N7 C14 1.333(6) . ?
N7 C13 1.340(6) . ?
N8 C14 1.329(6) . ?
N8 C15 1.332(6) . ?
N9 C5 1.385(5) . ?
N9 C3 1.403(6) . ?
N9 C17 1.475(6) . ?
N10 C9 1.381(6) . ?
N10 C7 1.411(5) . ?
N10 C18 1.451(6) . ?
N11 C13 1.383(6) . ?
N11 C11 1.402(6) . ?
N11 C19 1.465(6) . ?
N12 C1 1.386(6) . ?
N12 C15 1.405(6) . ?
N12 C20 1.471(6) . ?
N13 C22 1.318(7) . ?
N13 C21 1.344(6) . ?
N14 C22 1.325(7) . ?
N14 C23 1.334(6) . ?
N15 C25 1.336(7) . ?
N15 C26 1.344(7) . ?
N16 C26 1.319(6) . ?
N16 C27 1.335(6) . ?
N17 C29 1.333(6) . ?
N17 C30 1.345(7) . ?
N18 C30 1.329(7) . ?
N18 C31 1.348(6) . ?
N19 C34 1.319(6) . ?
N19 C33 1.339(6) . ?
N20 C34 1.340(7) . ?
N20 C35 1.344(6) . ?
N21 C23 1.387(6) . ?
N21 C25 1.402(6) . ?
N21 C37 1.457(7) . ?
N22 C29 1.387(6) . ?
N22 C27 1.389(6) . ?
N22 C38 1.473(6) . ?
N23 C31 1.372(6) . ?
N23 C33 1.419(6) . ?
N23 C39 1.462(6) . ?
N24 C35 1.381(6) . ?
N24 C21 1.406(6) . ?
N24 C40 1.478(6) . ?
C1 C4 1.403(6) . ?
C2 H2A 0.9500 . ?
C3 C4 1.378(6) . ?
C4 H4A 0.9500 . ?
C5 C8 1.407(6) . ?
C6 H6A 0.9500 . ?
C7 C8 1.394(6) . ?
C9 C12 1.408(6) . ?
C10 H10A 0.9500 . ?
C11 C12 1.395(6) . ?
C13 C16 1.411(6) . ?
C14 H14A 0.9500 . ?
C15 C16 1.387(6) . ?
C17 H17A 0.9800 . ?
C17 H17B 0.9800 . ?
C17 H17C 0.9800 . ?
C18 H18A 0.9800 . ?
C18 H18B 0.9800 . ?
C18 H18C 0.9800 . ?
C19 H19A 0.9800 . ?
C19 H19B 0.9800 . ?
C19 H19C 0.9800 . ?
C20 H20A 0.9800 . ?
C20 H20B 0.9800 . ?
C20 H20C 0.9800 . ?
C21 C24 1.375(6) . ?
C22 H22A 0.9500 . ?
C23 C24 1.400(7) . ?
C24 H24A 0.9500 . ?
C25 C28 1.389(6) . ?
C26 H26A 0.9500 . ?
C27 C28 1.413(6) . ?
C29 C32 1.398(6) . ?
C30 H30A 0.9500 . ?
C31 C32 1.403(7) . ?
C32 H32A 0.9500 . ?
C33 C36 1.387(7) . ?
C34 H34A 0.9500 . ?
C35 C36 1.407(6) . ?
C37 H37A 0.9800 . ?
C37 H37B 0.9800 . ?
C37 H37C 0.9800 . ?
C38 H38A 0.9800 . ?
C38 H38B 0.9800 . ?
C38 H38C 0.9800 . ?
C39 H39A 0.9800 . ?
C39 H39B 0.9800 . ?
C39 H39C 0.9800 . ?
C40 H40A 0.9800 . ?
C40 H40B 0.9800 . ?
C40 H40C 0.9800 . ?

loop_
_geom_torsion_atom_site_label_1
_geom_torsion_atom_site_label_2
_geom_torsion_atom_site_label_3
_geom_torsion_atom_site_label_4
_geom_torsion
_geom_torsion_site_symmetry_1
_geom_torsion_site_symmetry_2
_geom_torsion_site_symmetry_3
_geom_torsion_site_symmetry_4
_geom_torsion_publ_flag
C2 N1 C1 N12 -173.1(4) . . . . ?
C2 N1 C1 C4 1.7(6) . . . . ?
C15 N12 C1 N1 -169.6(4) . . . . ?
C20 N12 C1 N1 20.0(6) . . . . ?
C15 N12 C1 C4 15.6(7) . . . . ?
C20 N12 C1 C4 -154.7(5) . . . . ?
C1 N1 C2 N2 1.2(7) . . . . ?
C3 N2 C2 N1 -0.9(7) . . . . ?
C2 N2 C3 C4 -2.2(6) . . . . ?
C2 N2 C3 N9 172.9(4) . . . . ?
C5 N9 C3 N2 158.7(4) . . . . ?
C17 N9 C3 N2 -39.3(6) . . . . ?
C5 N9 C3 C4 -26.2(7) . . . . ?
C17 N9 C3 C4 135.8(5) . . . . ?
N2 C3 C4 C1 4.8(6) . . . . ?
N9 C3 C4 C1 -170.0(4) . . . . ?
N1 C1 C4 C3 -4.5(6) . . . . ?
N12 C1 C4 C3 169.8(4) . . . . ?
C6 N3 C5 N9 174.7(4) . . . . ?
C6 N3 C5 C8 -0.6(6) . . . . ?
C3 N9 C5 N3 136.3(4) . . . . ?
C17 N9 C5 N3 -25.5(6) . . . . ?
C3 N9 C5 C8 -48.6(7) . . . . ?
C17 N9 C5 C8 149.6(5) . . . . ?
C5 N3 C6 N4 5.9(7) . . . . ?
C7 N4 C6 N3 -3.7(7) . . . . ?
C6 N4 C7 C8 -3.9(6) . . . . ?
C6 N4 C7 N10 -179.1(4) . . . . ?
C9 N10 C7 N4 -131.1(4) . . . . ?
C18 N10 C7 N4 56.8(6) . . . . ?
C9 N10 C7 C8 53.7(6) . . . . ?
C18 N10 C7 C8 -118.5(5) . . . . ?
N4 C7 C8 C5 8.5(6) . . . . ?
N10 C7 C8 C5 -176.5(4) . . . . ?
N4 C7 C8 Br1 -162.9(3) . . . . ?
N10 C7 C8 Br1 12.1(6) . . . . ?
N3 C5 C8 C7 -6.0(6) . . . . ?
N9 C5 C8 C7 179.0(4) . . . . ?
N3 C5 C8 Br1 165.1(3) . . . . ?
N9 C5 C8 Br1 -9.8(6) . . . . ?
C10 N5 C9 N10 -174.2(4) . . . . ?
C10 N5 C9 C12 0.3(6) . . . . ?
C7 N10 C9 N5 -149.7(4) . . . . ?
C18 N10 C9 N5 22.4(6) . . . . ?
C7 N10 C9 C12 36.1(6) . . . . ?
C18 N10 C9 C12 -151.8(4) . . . . ?
C11 N6 C10 N5 2.9(7) . . . . ?
C9 N5 C10 N6 -3.9(7) . . . . ?
C10 N6 C11 C12 1.7(6) . . . . ?
C10 N6 C11 N11 176.4(4) . . . . ?
C13 N11 C11 N6 142.4(4) . . . . ?
C19 N11 C11 N6 -43.6(6) . . . . ?
C13 N11 C11 C12 -43.0(6) . . . . ?
C19 N11 C11 C12 131.0(5) . . . . ?
N6 C11 C12 C9 -4.9(6) . . . . ?
N11 C11 C12 C9 -179.2(4) . . . . ?
N6 C11 C12 Br2 162.0(3) . . . . ?
N11 C11 C12 Br2 -12.4(6) . . . . ?
N5 C9 C12 C11 3.8(6) . . . . ?
N10 C9 C12 C11 177.7(4) . . . . ?
N5 C9 C12 Br2 -163.1(3) . . . . ?
N10 C9 C12 Br2 10.9(6) . . . . ?
C14 N7 C13 N11 -179.5(4) . . . . ?
C14 N7 C13 C16 6.2(7) . . . . ?
C11 N11 C13 N7 140.8(4) . . . . ?
C19 N11 C13 N7 -33.1(6) . . . . ?
C11 N11 C13 C16 -45.1(6) . . . . ?
C19 N11 C13 C16 141.0(5) . . . . ?
C15 N8 C14 N7 -5.7(8) . . . . ?
C13 N7 C14 N8 1.7(8) . . . . ?
C14 N8 C15 C16 1.6(7) . . . . ?
C14 N8 C15 N12 -171.6(4) . . . . ?
C1 N12 C15 N8 -124.6(5) . . . . ?
C20 N12 C15 N8 45.9(6) . . . . ?
C1 N12 C15 C16 62.1(6) . . . . ?
C20 N12 C15 C16 -127.4(5) . . . . ?
N8 C15 C16 C13 5.5(7) . . . . ?
N12 C15 C16 C13 178.4(4) . . . . ?
N8 C15 C16 Br3 -165.3(4) . . . . ?
N12 C15 C16 Br3 7.6(6) . . . . ?
N7 C13 C16 C15 -9.6(7) . . . . ?
N11 C13 C16 C15 176.4(4) . . . . ?
N7 C13 C16 Br3 161.2(4) . . . . ?
N11 C13 C16 Br3 -12.8(6) . . . . ?
C22 N13 C21 C24 0.1(7) . . . . ?
C22 N13 C21 N24 174.6(5) . . . . ?
C35 N24 C21 N13 151.2(4) . . . . ?
C40 N24 C21 N13 -48.6(6) . . . . ?
C35 N24 C21 C24 -34.3(7) . . . . ?
C40 N24 C21 C24 126.0(5) . . . . ?
C21 N13 C22 N14 -1.2(9) . . . . ?
C23 N14 C22 N13 1.1(9) . . . . ?
C22 N14 C23 N21 -174.7(5) . . . . ?
C22 N14 C23 C24 0.0(7) . . . . ?
C25 N21 C23 N14 -167.8(5) . . . . ?
C37 N21 C23 N14 16.8(8) . . . . ?
C25 N21 C23 C24 17.6(7) . . . . ?
C37 N21 C23 C24 -157.8(6) . . . . ?
N13 C21 C24 C23 0.9(7) . . . . ?
N24 C21 C24 C23 -173.3(4) . . . . ?
N13 C21 C24 Br5' 146.9(4) . . . . ?
N24 C21 C24 Br5' -27.2(6) . . . . ?
N14 C23 C24 C21 -0.9(7) . . . . ?
N21 C23 C24 C21 173.4(4) . . . . ?
N14 C23 C24 Br5' -145.3(4) . . . . ?
N21 C23 C24 Br5' 29.1(6) . . . . ?
C26 N15 C25 C28 -0.3(7) . . . . ?
C26 N15 C25 N21 -175.2(4) . . . . ?
C23 N21 C25 N15 -124.0(5) . . . . ?
C37 N21 C25 N15 51.4(8) . . . . ?
C23 N21 C25 C28 61.1(7) . . . . ?
C37 N21 C25 C28 -123.4(6) . . . . ?
C27 N16 C26 N15 2.2(8) . . . . ?
C25 N15 C26 N16 -3.1(8) . . . . ?
C26 N16 C27 N22 178.4(4) . . . . ?
C26 N16 C27 C28 2.1(7) . . . . ?
C29 N22 C27 N16 141.4(5) . . . . ?
C38 N22 C27 N16 -47.2(6) . . . . ?
C29 N22 C27 C28 -42.4(7) . . . . ?
C38 N22 C27 C28 129.0(5) . . . . ?
N15 C25 C28 C27 4.1(7) . . . . ?
N21 C25 C28 C27 178.7(4) . . . . ?
N15 C25 C28 Br4 -168.7(4) . . . . ?
N21 C25 C28 Br4 5.9(6) . . . . ?
N16 C27 C28 C25 -5.0(7) . . . . ?
N22 C27 C28 C25 178.9(4) . . . . ?
N16 C27 C28 Br4 167.7(4) . . . . ?
N22 C27 C28 Br4 -8.4(6) . . . . ?
C30 N17 C29 N22 178.0(4) . . . . ?
C30 N17 C29 C32 3.2(7) . . . . ?
C27 N22 C29 N17 142.1(5) . . . . ?
C38 N22 C29 N17 -29.2(6) . . . . ?
C27 N22 C29 C32 -43.3(7) . . . . ?
C38 N22 C29 C32 145.5(5) . . . . ?
C31 N18 C30 N17 -4.0(8) . . . . ?
C29 N17 C30 N18 2.4(8) . . . . ?
C30 N18 C31 N23 -175.4(5) . . . . ?
C30 N18 C31 C32 0.0(7) . . . . ?
C33 N23 C31 N18 -155.6(5) . . . . ?
C39 N23 C31 N18 16.1(7) . . . . ?
C33 N23 C31 C32 29.2(7) . . . . ?
C39 N23 C31 C32 -159.1(5) . . . . ?
N17 C29 C32 C31 -6.8(7) . . . . ?
N22 C29 C32 C31 178.8(4) . . . . ?
N17 C29 C32 Br5 162.7(4) . . . . ?
N22 C29 C32 Br5 -11.7(6) . . . . ?
N18 C31 C32 C29 5.1(7) . . . . ?
N23 C31 C32 C29 180.0(4) . . . . ?
N18 C31 C32 Br5 -164.1(4) . . . . ?
N23 C31 C32 Br5 10.8(7) . . . . ?
C34 N19 C33 C36 -5.3(7) . . . . ?
C34 N19 C33 N23 179.4(4) . . . . ?
C31 N23 C33 N19 -125.5(5) . . . . ?
C39 N23 C33 N19 62.5(6) . . . . ?
C31 N23 C33 C36 59.2(7) . . . . ?
C39 N23 C33 C36 -112.8(6) . . . . ?
C33 N19 C34 N20 -2.1(8) . . . . ?
C35 N20 C34 N19 4.9(8) . . . . ?
C34 N20 C35 N24 174.1(4) . . . . ?
C34 N20 C35 C36 -0.3(7) . . . . ?
C21 N24 C35 N20 139.3(5) . . . . ?
C40 N24 C35 N20 -20.8(6) . . . . ?
C21 N24 C35 C36 -46.5(7) . . . . ?
C40 N24 C35 C36 153.3(5) . . . . ?
N19 C33 C36 C35 9.3(7) . . . . ?
N23 C33 C36 C35 -175.7(4) . . . . ?
N19 C33 C36 Br6 -164.8(4) . . . . ?
N23 C33 C36 Br6 10.2(6) . . . . ?
N20 C35 C36 C33 -6.1(7) . . . . ?
N24 C35 C36 C33 179.9(4) . . . . ?
N20 C35 C36 Br6 167.8(3) . . . . ?
N24 C35 C36 Br6 -6.2(7) . . . . ?

loop_
_platon_squeeze_void_nr
_platon_squeeze_void_average_x
_platon_squeeze_void_average_y
_platon_squeeze_void_average_z
_platon_squeeze_void_volume
_platon_squeeze_void_count_electrons
_platon_squeeze_void_content
1 0.000 0.000 0.500 210 28 ' '
